data_2210245
loop_
_publ_author_name
'Lin, Long'
'Qiu, Yong-Cai'
'Zeng, Rong-Hua'
'Wu, Jian-Zhong'

_publ_section_title
(1R)-6,9,15,18,21-Pentaazapentacyclo[12.7.0.0^1,18^.0^2,7^.0^8,13^]henicosa-2,4,6,8(13),9,11,14-heptaene
_journal_coeditor_code HB2108
_journal_issue 9
_journal_name_full 'Acta Crystallographica Section E'
_journal_page_first o3739
_journal_page_last o3741
_journal_paper_doi 10.1107/S1600536806030558
_journal_volume 62
_journal_year 2006
_chemical_formula_iupac 'C16 H15 N5'
_chemical_formula_moiety 'C16 H15 N5'
_chemical_formula_sum 'C16 H15 N5'
_chemical_formula_weight 277.33
_chemical_name_systematic
;
(1R)-6,9,15,18,21-Pentaazapentacyclo[12.7.0.0^1,18^.0^2,7^.0^8,13^]henicosa-
2,4,6,8(13),9,11,14-heptaene
;
_space_group_IT_number 14
_symmetry_cell_setting monoclinic
_symmetry_space_group_name_Hall '-P 2ybc'
_symmetry_space_group_name_H-M 'P 1 21/c 1'
_atom_sites_solution_hydrogens mixed
_atom_sites_solution_primary direct
_atom_sites_solution_secondary difmap
_audit_creation_method SHELXL-97
_cell_angle_alpha 90.00
_cell_angle_beta 111.6090(10)
_cell_angle_gamma 90.00
_cell_formula_units_Z 4
_cell_length_a 10.7254(2)
_cell_length_b 13.0587(3)
_cell_length_c 10.2122(2)
_cell_measurement_reflns_used 4400
_cell_measurement_temperature 273(2)
_cell_measurement_theta_max 28.16
_cell_measurement_theta_min 2.57
_cell_volume 1329.79(5)
_computing_cell_refinement 'SAINT (Bruker, 1999)'
_computing_data_collection 'SMART (Bruker, 1998)'
_computing_data_reduction SAINT
_computing_molecular_graphics 'SHELXTL (Bruker, 1998)'
_computing_publication_material SHELXTL
_computing_structure_refinement 'SHELXL97 (Sheldrick, 1997)'
_computing_structure_solution 'SHELXS97 (Sheldrick, 1997)'
_diffrn_ambient_temperature 273(2)
_diffrn_measured_fraction_theta_full 1.000
_diffrn_measured_fraction_theta_max 1.000
_diffrn_measurement_device_type 'Bruker SMART CCD'
_diffrn_measurement_method \w
_diffrn_radiation_monochromator graphite
_diffrn_radiation_source 'fine-focus sealed tube'
_diffrn_radiation_type MoK\a
_diffrn_radiation_wavelength 0.71073
_diffrn_reflns_av_R_equivalents 0.0214
_diffrn_reflns_av_sigmaI/netI 0.0183
_diffrn_reflns_limit_h_max 12
_diffrn_reflns_limit_h_min -12
_diffrn_reflns_limit_k_max 15
_diffrn_reflns_limit_k_min -15
_diffrn_reflns_limit_l_max 12
_diffrn_reflns_limit_l_min -10
_diffrn_reflns_number 11156
_diffrn_reflns_theta_full 25.24
_diffrn_reflns_theta_max 25.24
_diffrn_reflns_theta_min 2.04
_diffrn_standards_interval_count 0
_diffrn_standards_interval_time 0
_diffrn_standards_number 0
_exptl_absorpt_coefficient_mu 0.088
_exptl_absorpt_correction_type none
_exptl_crystal_colour yellow
_exptl_crystal_density_diffrn 1.385
_exptl_crystal_density_method 'not measured'
_exptl_crystal_description block
_exptl_crystal_F_000 584
_exptl_crystal_size_max 0.3
_exptl_crystal_size_mid 0.3
_exptl_crystal_size_min 0.2
_refine_diff_density_max 0.174
_refine_diff_density_min -0.159
_refine_ls_extinction_method none
_refine_ls_goodness_of_fit_ref 1.062
_refine_ls_hydrogen_treatment constr
_refine_ls_matrix_type full
_refine_ls_number_parameters 190
_refine_ls_number_reflns 2402
_refine_ls_number_restraints 0
_refine_ls_restrained_S_all 1.062
_refine_ls_R_factor_all 0.0473
_refine_ls_R_factor_gt 0.0375
_refine_ls_shift/su_max 0.000
_refine_ls_shift/su_mean 0.000
_refine_ls_structure_factor_coef Fsqd
_refine_ls_weighting_details 'calc w=1/[\s^2^(Fo^2^)+(0.0692P)^2^+0.1716P] where P=(Fo^2^+2Fc^2^)/3'
_refine_ls_weighting_scheme calc
_refine_ls_wR_factor_gt 0.1085
_refine_ls_wR_factor_ref 0.1170
_reflns_number_gt 1963
_reflns_number_total 2402
_reflns_threshold_expression I>2\s(I)
_cod_data_source_file hb2108.cif
_cod_data_source_block I
_cod_depositor_comments
;
The following automatic conversions were performed:

'_atom_sites_solution_hydrogens' value 'difmap and geom' was changed
to 'mixed'.

Automatic conversion script
Id: cif_fix_values 6452 2018-10-05 10:23:21Z andrius 
;
_cod_original_sg_symbol_H-M 'P 21/c'
_cod_database_code 2210245
_cod_database_fobs_code 2210245

loop_
_symmetry_equiv_pos_as_xyz
'x, y, z'
'-x, y+1/2, -z+1/2'
'-x, -y, -z'
'x, -y-1/2, z-1/2'

loop_
_atom_site_type_symbol
_atom_site_label
_atom_site_fract_x
_atom_site_fract_y
_atom_site_fract_z
_atom_site_U_iso_or_equiv
_atom_site_adp_type
_atom_site_calc_flag
_atom_site_refinement_flags
_atom_site_occupancy
N N1 0.41925(12) 0.01619(9) 0.74776(12) 0.0429(3) Uani d . 1
N N2 0.55717(11) 0.14851(10) 0.95816(13) 0.0426(3) Uani d . 1
N N3 0.02596(12) 0.13131(10) 0.81013(13) 0.0458(3) Uani d . 1
N N4 0.17382(12) 0.18151(10) 1.10369(13) 0.0448(3) Uani d . 1
N N5 0.24898(11) 0.01627(9) 1.09360(12) 0.0413(3) Uani d . 1
H H5 0.3256 -0.0162 1.0992 0.049 Uiso d R 1
C C1 0.34671(16) -0.03749(12) 0.63435(16) 0.0496(4) Uani d . 1
H H1 0.3913 -0.0679 0.5817 0.060 Uiso calc R 1
C C2 0.21002(16) -0.05081(13) 0.59002(16) 0.0506(4) Uani d . 1
H H2 0.1642 -0.0889 0.5098 0.061 Uiso calc R 1
C C3 0.14281(15) -0.00651(12) 0.66698(16) 0.0452(4) Uani d . 1
H H3 0.0505 -0.0144 0.6398 0.054 Uiso calc R 1
C C4 0.21466(13) 0.05019(10) 0.78585(14) 0.0373(3) Uani d . 1
C C5 0.35317(13) 0.05934(10) 0.82252(14) 0.0356(3) Uani d . 1
C C6 0.43114(13) 0.12464(10) 0.94416(14) 0.0354(3) Uani d . 1
C C7 0.37051(13) 0.16083(10) 1.03489(14) 0.0376(3) Uani d . 1
C C8 0.44208(16) 0.22953(12) 1.13869(16) 0.0475(4) Uani d . 1
H H8 0.4038 0.2572 1.1990 0.057 Uiso calc R 1
C C9 0.57037(17) 0.25655(13) 1.15188(18) 0.0536(4) Uani d . 1
H H9 0.6194 0.3034 1.2199 0.064 Uiso calc R 1
C C10 0.62417(15) 0.21253(13) 1.06203(17) 0.0499(4) Uani d . 1
H H10 0.7124 0.2283 1.0745 0.060 Uiso calc R 1
C C11 0.14718(13) 0.10318(10) 0.87070(14) 0.0379(3) Uani d . 1
C C12 0.23465(13) 0.11806(10) 1.02534(15) 0.0379(3) Uani d . 1
C C13 -0.03535(15) 0.18784(14) 0.89479(18) 0.0548(4) Uani d . 1
H H13A -0.0824 0.1400 0.9329 0.066 Uiso calc R 1
H H13B -0.1008 0.2355 0.8345 0.066 Uiso calc R 1
C C14 0.06562(16) 0.24626(13) 1.01435(18) 0.0522(4) Uani d . 1
H H14A 0.1032 0.3009 0.9760 0.063 Uiso calc R 1
H H14B 0.0204 0.2773 1.0710 0.063 Uiso calc R 1
C C15 0.1405(2) 0.11580(14) 1.2012(2) 0.0631(5) Uani d . 1
H H15A 0.0515 0.0867 1.1575 0.076 Uiso calc R 1
H H15B 0.1458 0.1528 1.2854 0.076 Uiso calc R 1
C C16 0.24701(18) 0.03467(14) 1.23358(17) 0.0548(4) Uani d . 1
H H16A 0.3329 0.0595 1.2982 0.066 Uiso calc R 1
H H16B 0.2222 -0.0264 1.2722 0.066 Uiso calc R 1

loop_
_atom_site_aniso_label
_atom_site_aniso_U_11
_atom_site_aniso_U_22
_atom_site_aniso_U_33
_atom_site_aniso_U_12
_atom_site_aniso_U_13
_atom_site_aniso_U_23
N1 0.0486(7) 0.0444(7) 0.0382(7) 0.0014(5) 0.0189(6) -0.0043(6)
N2 0.0441(6) 0.0469(7) 0.0372(7) -0.0043(5) 0.0153(5) 0.0004(6)
N3 0.0421(6) 0.0538(8) 0.0425(7) 0.0015(5) 0.0168(6) 0.0014(6)
N4 0.0528(7) 0.0469(7) 0.0399(7) 0.0057(5) 0.0230(6) -0.0024(6)
N5 0.0482(7) 0.0426(7) 0.0391(7) 0.0029(5) 0.0231(5) 0.0034(5)
C1 0.0600(9) 0.0510(9) 0.0411(9) 0.0015(7) 0.0225(7) -0.0097(7)
C2 0.0591(9) 0.0517(9) 0.0376(9) -0.0046(7) 0.0140(7) -0.0121(7)
C3 0.0453(8) 0.0493(9) 0.0380(8) -0.0031(6) 0.0118(6) -0.0032(7)
C4 0.0447(7) 0.0364(7) 0.0298(7) 0.0006(5) 0.0125(6) 0.0027(6)
C5 0.0450(7) 0.0328(7) 0.0308(7) 0.0015(5) 0.0161(6) 0.0030(6)
C6 0.0426(7) 0.0334(7) 0.0297(7) 0.0006(5) 0.0127(6) 0.0034(6)
C7 0.0448(7) 0.0353(7) 0.0327(7) 0.0002(6) 0.0141(6) 0.0007(6)
C8 0.0570(9) 0.0452(9) 0.0420(9) -0.0039(7) 0.0204(7) -0.0095(7)
C9 0.0610(10) 0.0511(9) 0.0456(9) -0.0159(7) 0.0162(8) -0.0125(8)
C10 0.0476(8) 0.0556(10) 0.0448(9) -0.0139(7) 0.0150(7) -0.0019(8)
C11 0.0417(7) 0.0380(7) 0.0352(8) -0.0013(6) 0.0158(6) 0.0017(6)
C12 0.0444(7) 0.0374(7) 0.0346(8) 0.0006(6) 0.0177(6) -0.0017(6)
C13 0.0472(8) 0.0668(11) 0.0529(10) 0.0122(7) 0.0215(8) 0.0024(8)
C14 0.0584(9) 0.0509(9) 0.0540(10) 0.0109(7) 0.0287(8) -0.0007(8)
C15 0.0848(12) 0.0696(12) 0.0507(10) 0.0143(9) 0.0434(10) 0.0061(9)
C16 0.0707(10) 0.0605(10) 0.0389(9) 0.0052(8) 0.0268(8) 0.0065(8)

loop_
_atom_type_symbol
_atom_type_description
_atom_type_scat_dispersion_real
_atom_type_scat_dispersion_imag
_atom_type_scat_source
C C 0.0033 0.0016 'International Tables Vol C Tables 4.2.6.8 and 6.1.1.4'
H H 0.0000 0.0000 'International Tables Vol C Tables 4.2.6.8 and 6.1.1.4'
N N 0.0061 0.0033 'International Tables Vol C Tables 4.2.6.8 and 6.1.1.4'

loop_
_geom_angle_atom_site_label_1
_geom_angle_atom_site_label_2
_geom_angle_atom_site_label_3
_geom_angle
C1 N1 C5 116.99(12)
C10 N2 C6 117.17(13)
C11 N3 C13 117.37(13)
C14 N4 C15 115.57(13)
C14 N4 C12 113.59(11)
C15 N4 C12 108.18(12)
C16 N5 C12 106.08(12)
C16 N5 H5 110.8
C12 N5 H5 112.5
N1 C1 C2 124.24(14)
N1 C1 H1 117.9
C2 C1 H1 117.9
C3 C2 C1 118.56(14)
C3 C2 H2 120.7
C1 C2 H2 120.7
C2 C3 C4 119.03(14)
C2 C3 H3 120.5
C4 C3 H3 120.5
C3 C4 C5 118.24(13)
C3 C4 C11 121.65(13)
C5 C4 C11 120.08(12)
N1 C5 C4 122.94(12)
N1 C5 C6 117.66(12)
C4 C5 C6 119.29(12)
N2 C6 C7 123.20(13)
N2 C6 C5 117.21(12)
C7 C6 C5 119.55(12)
C8 C7 C6 117.70(13)
C8 C7 C12 122.13(13)
C6 C7 C12 119.98(12)
C9 C8 C7 119.52(15)
C9 C8 H8 120.2
C7 C8 H8 120.2
C10 C9 C8 118.45(14)
C10 C9 H9 120.8
C8 C9 H9 120.8
N2 C10 C9 123.81(14)
N2 C10 H10 118.1
C9 C10 H10 118.1
N3 C11 C4 118.73(12)
N3 C11 C12 126.63(13)
C4 C11 C12 114.64(11)
N4 C12 N5 103.93(11)
N4 C12 C11 114.28(11)
N5 C12 C11 106.90(11)
N4 C12 C7 111.39(11)
N5 C12 C7 111.47(11)
C11 C12 C7 108.74(11)
N3 C13 C14 112.87(13)
N3 C13 H13A 109.0
C14 C13 H13A 109.0
N3 C13 H13B 109.0
C14 C13 H13B 109.0
H13A C13 H13B 107.8
N4 C14 C13 112.54(13)
N4 C14 H14A 109.1
C13 C14 H14A 109.1
N4 C14 H14B 109.1
C13 C14 H14B 109.1
H14A C14 H14B 107.8
N4 C15 C16 102.00(13)
N4 C15 H15A 111.4
C16 C15 H15A 111.4
N4 C15 H15B 111.4
C16 C15 H15B 111.4
H15A C15 H15B 109.2
N5 C16 C15 100.64(13)
N5 C16 H16A 111.6
C15 C16 H16A 111.6
N5 C16 H16B 111.6
C15 C16 H16B 111.6
H16A C16 H16B 109.4

loop_
_geom_bond_atom_site_label_1
_geom_bond_atom_site_label_2
_geom_bond_distance
_geom_bond_publ_flag
N1 C1 1.3321(19) n
N1 C5 1.3422(18) n
N2 C10 1.334(2) n
N2 C6 1.3425(18) n
N3 C11 1.2710(18) n
N3 C13 1.464(2) n
N4 C14 1.454(2) n
N4 C15 1.455(2) n
N4 C12 1.4618(18) n
N5 C16 1.4574(19) n
N5 C12 1.4824(18) n
N5 H5 0.9074 ?
C1 C2 1.377(2) n
C1 H1 0.9300 ?
C2 C3 1.375(2) n
C2 H2 0.9300 ?
C3 C4 1.388(2) n
C3 H3 0.9300 ?
C4 C5 1.3970(19) n
C4 C11 1.4884(19) n
C5 C6 1.4848(19) n
C6 C7 1.3960(19) n
C7 C8 1.385(2) n
C7 C12 1.5298(19) n
C8 C9 1.378(2) n
C8 H8 0.9300 ?
C9 C10 1.377(2) n
C9 H9 0.9300 ?
C10 H10 0.9300 ?
C11 C12 1.523(2) n
C13 C14 1.507(2) n
C13 H13A 0.9700 ?
C13 H13B 0.9700 ?
C14 H14A 0.9700 ?
C14 H14B 0.9700 ?
C15 C16 1.503(2) n
C15 H15A 0.9700 ?
C15 H15B 0.9700 ?
C16 H16A 0.9700 ?
C16 H16B 0.9700 ?

loop_
_geom_hbond_atom_site_label_D
_geom_hbond_atom_site_label_H
_geom_hbond_atom_site_label_A
_geom_hbond_site_symmetry_A
_geom_hbond_distance_DH
_geom_hbond_distance_HA
_geom_hbond_distance_DA
_geom_hbond_angle_DHA
N5 H5 N1 3_657 0.91 2.60 3.3497(18) 140
N5 H5 N2 3_657 0.91 2.33 3.1689(18) 153
C8 H8 N4 . 0.93 2.50 2.836(2) 102

loop_
_geom_torsion_atom_site_label_1
_geom_torsion_atom_site_label_2
_geom_torsion_atom_site_label_3
_geom_torsion_atom_site_label_4
_geom_torsion
_geom_torsion_publ_flag
C5 N1 C1 C2 0.2(2) .
C1 N1 C5 C4 -0.2(2) .
C1 N1 C5 C6 -176.36(12) .
C10 N2 C6 C5 175.77(13) .
C10 N2 C6 C7 -2.1(2) .
C6 N2 C10 C9 -1.6(2) .
C13 N3 C11 C4 -176.95(13) n
C13 N3 C11 C12 2.9(2) n
C11 N3 C13 C14 27.2(2) n
C14 N4 C12 N5 -136.08(13) n
C14 N4 C12 C7 103.77(14) n
C14 N4 C12 C11 -19.95(17) n
C15 N4 C12 N5 -6.34(16) n
C15 N4 C12 C7 -126.49(14) n
C15 N4 C12 C11 109.79(14) n
C12 N4 C14 C13 49.36(18) n
C15 N4 C14 C13 -76.54(18) n
C12 N4 C15 C16 30.55(17) n
C14 N4 C15 C16 159.17(14) n
C16 N5 C12 N4 -21.52(15) n
C16 N5 C12 C7 98.58(14) n
C16 N5 C12 C11 -142.72(13) n
C12 N5 C16 C15 39.80(16) n
N1 C1 C2 C3 -0.2(2) .
C1 C2 C3 C4 0.3(2) .
C2 C3 C4 C5 -0.3(2) .
C2 C3 C4 C11 177.76(14) .
C3 C4 C5 N1 0.3(2) .
C3 C4 C5 C6 176.38(13) .
C11 C4 C5 N1 -177.82(12) .
C11 C4 C5 C6 -1.70(19) .
C3 C4 C11 N3 -27.4(2) n
C3 C4 C11 C12 152.69(13) .
C5 C4 C11 N3 150.58(14) .
C5 C4 C11 C12 -29.30(18) .
N1 C5 C6 N2 9.80(18) .
N1 C5 C6 C7 -172.26(12) .
C4 C5 C6 N2 -166.52(13) .
C4 C5 C6 C7 11.43(19) n
N2 C6 C7 C8 4.0(2) .
N2 C6 C7 C12 -171.07(13) .
C5 C6 C7 C8 -173.79(13) .
C5 C6 C7 C12 11.12(19) .
C6 C7 C8 C9 -2.3(2) .
C12 C7 C8 C9 172.70(14) .
C6 C7 C12 N4 -166.39(12) n
C6 C7 C12 N5 78.02(16) n
C6 C7 C12 C11 -39.58(16) .
C8 C7 C12 N4 18.74(18) n
C8 C7 C12 N5 -96.85(15) n
C8 C7 C12 C11 145.55(13) .
C7 C8 C9 C10 -1.1(2) .
C8 C9 C10 N2 3.2(3) .
N3 C11 C12 N4 -7.4(2) n
N3 C11 C12 N5 107.03(16) n
N3 C11 C12 C7 -132.51(15) .
C4 C11 C12 N4 172.50(11) n
C4 C11 C12 N5 -73.10(15) n
C4 C11 C12 C7 47.36(15) n
N3 C13 C14 N4 -54.03(19) n
N4 C15 C16 N5 -42.54(16) n
